data_4133105
loop_
_publ_author_name
'Cheung, Pui Man'
'Burns, Kyle T.'
'Kwon, Yubin M.'
'Deshaye, Megan Y.'
'Aguayo, Kristopher J.'
'Oswald, Victoria F.'
'Seda, Takele'
'Zakharov, Lev N.'
'Kowalczyk, Tim'
'Gilbertson, John D.'

_publ_section_title
;
 Hemilabile Proton Relays and Redox Activity Lead to {FeNO} <sup>x</sup>
 and Significant Rate Enhancements in NO<sub>2</sub><sup>-</sup>
 Reduction.
;
_journal_issue 49
_journal_name_full 'Journal of the American Chemical Society'
_journal_page_first 17040
_journal_page_last 17050
_journal_paper_doi 10.1021/jacs.8b08520
_journal_volume 140
_journal_year 2018
_chemical_formula_moiety 'C27 H38 Fe N5 O2, C24 H20 B'
_chemical_formula_sum 'C51 H58 B Fe N5 O2'
_chemical_formula_weight 839.68
_space_group_crystal_system triclinic
_space_group_IT_number 2
_space_group_name_Hall '-P 1'
_space_group_name_H-M_alt 'P -1'
_atom_sites_solution_hydrogens difmap
_atom_sites_solution_primary dual
_audit_creation_date 2018-03-16
_audit_creation_method
;
Olex2 1.2
(compiled 2017.08.10 svn.r3458 for OlexSys, GUI svn.r5381)
;
_cell_angle_alpha 91.1090(10)
_cell_angle_beta 97.2010(10)
_cell_angle_gamma 101.1230(10)
_cell_formula_units_Z 2
_cell_length_a 9.14310(10)
_cell_length_b 12.8888(2)
_cell_length_c 19.5058(3)
_cell_measurement_reflns_used 23648
_cell_measurement_temperature 100(2)
_cell_measurement_theta_max 28.2590
_cell_measurement_theta_min 3.3460
_cell_volume 2235.43(6)
_computing_cell_refinement 'CrysAlisPro 1.171.40.4a (Rigaku OD, 2018)'
_computing_data_collection 'CrysAlisPro 1.171.40.4a (Rigaku OD, 2018)'
_computing_data_reduction 'CrysAlisPro 1.171.40.4a (Rigaku OD, 2018)'
_computing_molecular_graphics 'Olex2 (Dolomanov et al., 2009)'
_computing_publication_material 'Olex2 (Dolomanov et al., 2009)'
_computing_structure_refinement 'ShelXL (Sheldrick, 2015)'
_computing_structure_solution 'ShelXT (Sheldrick, 2015)'
_diffrn_ambient_temperature 100(2)
_diffrn_detector 'Pilatus P200K HPC detector'
_diffrn_measured_fraction_theta_full 0.997
_diffrn_measured_fraction_theta_max 0.997
_diffrn_measurement_details
;
List of Runs (angles in degrees, time in seconds):

  # Type    Start    End  Width  t~exp~   \w     \q     \k     \f   Frames
--------------------------------------------------------------------------
  1  \w    -59.00  90.00   0.50    5.00    --    0.00   9.00 108.00  298
  2  \w    -90.00  34.00   0.50    5.00    --    0.00 -82.00 144.00  248
  3  \w    -60.00  17.00   0.50    5.00    --    0.00 -46.00 -36.00  154
  4  \w    -59.00  40.50   0.50    5.00    --    0.00   9.00-144.00  199
;
_diffrn_measurement_device 'ROD XtaLABPRO'
_diffrn_measurement_device_type 'ROD XtaLABPRO with fine-focus sealed tube'
_diffrn_measurement_method '\w scans'
_diffrn_orient_matrix_type 'CrysAlisPro convention (1999,Acta A55,543-557)'
_diffrn_orient_matrix_UB_11 -0.0616038000
_diffrn_orient_matrix_UB_12 -0.0103555000
_diffrn_orient_matrix_UB_13 0.0193124000
_diffrn_orient_matrix_UB_21 0.0239617000
_diffrn_orient_matrix_UB_22 -0.0461527000
_diffrn_orient_matrix_UB_23 0.0124214000
_diffrn_orient_matrix_UB_31 0.0446311000
_diffrn_orient_matrix_UB_32 0.0302428000
_diffrn_orient_matrix_UB_33 0.0286156000
_diffrn_radiation_monochromator graphite
_diffrn_radiation_probe x-ray
_diffrn_radiation_type MoK\a
_diffrn_radiation_wavelength 0.71073
_diffrn_reflns_av_R_equivalents 0.0219
_diffrn_reflns_av_unetI/netI 0.0194
_diffrn_reflns_Laue_measured_fraction_full 0.997
_diffrn_reflns_Laue_measured_fraction_max 0.997
_diffrn_reflns_limit_h_max 11
_diffrn_reflns_limit_h_min -11
_diffrn_reflns_limit_k_max 16
_diffrn_reflns_limit_k_min -16
_diffrn_reflns_limit_l_max 24
_diffrn_reflns_limit_l_min -24
_diffrn_reflns_number 34528
_diffrn_reflns_point_group_measured_fraction_full 0.997
_diffrn_reflns_point_group_measured_fraction_max 0.997
_diffrn_reflns_theta_full 25.242
_diffrn_reflns_theta_max 26.372
_diffrn_reflns_theta_min 3.102
_diffrn_source 'fine-focus sealed X-ray tube'
_diffrn_source_type '3.0 kW Mo X-ray Source'
_diffrn_standards_decay_% 0
_diffrn_standards_interval_count 0
_diffrn_standards_interval_time 0
_diffrn_standards_number 0
_exptl_absorpt_coefficient_mu 0.383
_exptl_absorpt_correction_T_max 1.00000
_exptl_absorpt_correction_T_min 0.83223
_exptl_absorpt_correction_type multi-scan
_exptl_absorpt_process_details
;
CrysAlisPro 1.171.40.4a (Rigaku Oxford Diffraction, 2018)
Empirical absorption correction using spherical harmonics,
 implemented in SCALE3 ABSPACK scaling algorithm.
;
_exptl_crystal_colour blue
_exptl_crystal_density_diffrn 1.247
_exptl_crystal_description chunk
_exptl_crystal_F_000 892
_exptl_crystal_size_max 0.29
_exptl_crystal_size_mid 0.27
_exptl_crystal_size_min 0.20
_refine_diff_density_max 0.362
_refine_diff_density_min -0.325
_refine_diff_density_rms 0.042
_refine_ls_extinction_method none
_refine_ls_goodness_of_fit_ref 1.045
_refine_ls_hydrogen_treatment refall
_refine_ls_matrix_type full
_refine_ls_number_parameters 773
_refine_ls_number_reflns 9128
_refine_ls_number_restraints 0
_refine_ls_restrained_S_all 1.045
_refine_ls_R_factor_all 0.0318
_refine_ls_R_factor_gt 0.0284
_refine_ls_shift/su_max 0.001
_refine_ls_shift/su_mean 0.000
_refine_ls_structure_factor_coef Fsqd
_refine_ls_weighting_details 'w=1/[\s^2^(Fo^2^)+(0.0381P)^2^+0.9957P] where P=(Fo^2^+2Fc^2^)/3'
_refine_ls_weighting_scheme calc
_refine_ls_wR_factor_gt 0.0739
_refine_ls_wR_factor_ref 0.0759
_reflns_Friedel_coverage 0.000
_reflns_number_gt 8300
_reflns_number_total 9128
_reflns_threshold_expression 'I > 2\s(I)'
_cod_data_source_file ja8b08520_si_002.cif
_cod_data_source_block Gilb382
_cod_database_code 4133105
_shelx_shelxl_version_number 2014/7
_chemical_oxdiff_formula 'C H Fe N O B'
_shelx_space_group_comment
;
The symmetry employed for this shelxl refinement is uniquely defined
by the following loop, which should always be used as a source of
symmetry information in preference to the above space-group names.
They are only intended as comments.
;
_reflns_odcompleteness_completeness 99.68
_reflns_odcompleteness_iscentric 1
_reflns_odcompleteness_theta 26.32
_olex2_refinement_description
;
;
_olex2_submission_special_instructions 'No special instructions were received'
_oxdiff_exptl_absorpt_empirical_details
;
Empirical correction (ABSPACK) includes:
- Absorption correction using spherical harmonics
- Frame scaling
;
_oxdiff_exptl_absorpt_empirical_full_max 1.167
_oxdiff_exptl_absorpt_empirical_full_min 0.861

loop_
_space_group_symop_operation_xyz
'x, y, z'
'-x, -y, -z'

loop_
_atom_site_label
_atom_site_type_symbol
_atom_site_fract_x
_atom_site_fract_y
_atom_site_fract_z
_atom_site_U_iso_or_equiv
_atom_site_adp_type
_atom_site_occupancy
_atom_site_site_symmetry_order
_atom_site_calc_flag
Fe1 Fe 0.40173(2) 0.72810(2) 0.73940(2) 0.01201(6) Uani 1 1 d
O2 O 0.32388(10) 0.40364(7) 0.85902(5) 0.02017(19) Uani 1 1 d
O1 O 0.17499(11) 0.84002(8) 0.69846(5) 0.0242(2) Uani 1 1 d
N2 N 0.55686(11) 0.81584(8) 0.70554(5) 0.0140(2) Uani 1 1 d
N3 N 0.39062(11) 0.66144(8) 0.65101(5) 0.0150(2) Uani 1 1 d
N1 N 0.51967(11) 0.80100(8) 0.82849(5) 0.0127(2) Uani 1 1 d
N4 N 0.31735(11) 0.57340(8) 0.76282(5) 0.0136(2) Uani 1 1 d
N5 N 0.25016(12) 0.78446(8) 0.72671(5) 0.0156(2) Uani 1 1 d
C7 C 0.57345(14) 0.80364(10) 0.63696(6) 0.0162(2) Uani 1 1 d
C2 C 0.62611(13) 0.88155(9) 0.81873(6) 0.0141(2) Uani 1 1 d
C8 C 0.47258(14) 0.70997(10) 0.60616(6) 0.0165(2) Uani 1 1 d
C21 C 0.35984(14) 0.83411(10) 0.91592(6) 0.0154(2) Uani 1 1 d
C3 C 0.65614(13) 0.89000(9) 0.74779(6) 0.0143(2) Uani 1 1 d
C10 C 0.28734(14) 0.55947(10) 0.63511(6) 0.0175(2) Uani 1 1 d
H10A H 0.3459(18) 0.5070(13) 0.6239(8) 0.023(4) Uiso 1 1 d
H10B H 0.2144(19) 0.5645(13) 0.5952(9) 0.025(4) Uiso 1 1 d
C47 C 0.82622(13) 0.48764(10) 0.75575(7) 0.0167(2) Uani 1 1 d
H47 H 0.8396(17) 0.4452(12) 0.7943(8) 0.017(4) Uiso 1 1 d
C16 C 0.47677(13) 0.78657(9) 0.89726(6) 0.0134(2) Uani 1 1 d
C32 C 1.07902(14) 0.18286(10) 0.77690(7) 0.0164(2) Uani 1 1 d
H32 H 1.1721(19) 0.1624(13) 0.7685(8) 0.022(4) Uiso 1 1 d
C28 C 0.85878(13) 0.25783(9) 0.73323(6) 0.0142(2) Uani 1 1 d
C17 C 0.54791(13) 0.72274(10) 0.94294(6) 0.0147(2) Uani 1 1 d
C14 C 0.19344(14) 0.44970(10) 0.84576(7) 0.0179(3) Uani 1 1 d
H14A H 0.1488(17) 0.4488(12) 0.8889(8) 0.020(4) Uiso 1 1 d
H14B H 0.1231(17) 0.4071(12) 0.8110(8) 0.015(4) Uiso 1 1 d
C33 C 0.99227(13) 0.22359(9) 0.72370(6) 0.0142(2) Uani 1 1 d
H33 H 1.0238(16) 0.2267(11) 0.6797(8) 0.010(3) Uiso 1 1 d
C25 C 0.29527(14) 0.91493(10) 0.87191(7) 0.0171(2) Uani 1 1 d
H25 H 0.3363(16) 0.9195(11) 0.8294(8) 0.011(3) Uiso 1 1 d
C4 C 0.77022(14) 0.95883(10) 0.72169(7) 0.0178(2) Uani 1 1 d
H4 H 0.8385(19) 1.0085(14) 0.7507(9) 0.024(4) Uiso 1 1 d
C40 C 0.58124(14) 0.25580(10) 0.66524(6) 0.0166(2) Uani 1 1 d
C11 C 0.20995(14) 0.53227(10) 0.69903(6) 0.0161(2) Uani 1 1 d
H11A H 0.1266(17) 0.5674(12) 0.6995(8) 0.015(3) Uiso 1 1 d
H11B H 0.1743(17) 0.4568(13) 0.6985(8) 0.015(4) Uiso 1 1 d
C12 C 0.44358(14) 0.51389(10) 0.77365(7) 0.0157(2) Uani 1 1 d
H12A H 0.5175(17) 0.5525(12) 0.8089(8) 0.015(4) Uiso 1 1 d
H12B H 0.4896(17) 0.5119(12) 0.7313(8) 0.016(4) Uiso 1 1 d
C46 C 0.78523(13) 0.43984(10) 0.68891(6) 0.0150(2) Uani 1 1 d
C5 C 0.78340(15) 0.95037(11) 0.65124(7) 0.0212(3) Uani 1 1 d
H5 H 0.8605(18) 0.9964(13) 0.6333(8) 0.021(4) Uiso 1 1 d
C15 C 0.23739(14) 0.56365(10) 0.82540(6) 0.0156(2) Uani 1 1 d
H15A H 0.1518(18) 0.5941(12) 0.8158(8) 0.016(4) Uiso 1 1 d
H15B H 0.3049(17) 0.6035(12) 0.8624(8) 0.013(3) Uiso 1 1 d
C18 C 0.49541(15) 0.70338(10) 1.00651(7) 0.0187(3) Uani 1 1 d
H18 H 0.5431(18) 0.6616(13) 1.0381(8) 0.021(4) Uiso 1 1 d
C19 C 0.37459(16) 0.74431(11) 1.02399(7) 0.0220(3) Uani 1 1 d
H19 H 0.3378(19) 0.7287(13) 1.0665(9) 0.028(4) Uiso 1 1 d
C6 C 0.68592(15) 0.87234(11) 0.60891(7) 0.0201(3) Uani 1 1 d
H6 H 0.6946(19) 0.8656(14) 0.5619(9) 0.027(4) Uiso 1 1 d
C35 C 0.93226(14) 0.35647(11) 0.56936(7) 0.0182(3) Uani 1 1 d
H35 H 0.9745(17) 0.4224(13) 0.5929(8) 0.015(4) Uiso 1 1 d
C45 C 0.46891(14) 0.30512(11) 0.63279(6) 0.0184(3) Uani 1 1 d
H45 H 0.4970(18) 0.3770(14) 0.6188(8) 0.022(4) Uiso 1 1 d
C29 C 0.81787(14) 0.24761(10) 0.80032(7) 0.0169(2) Uani 1 1 d
H29 H 0.7256(19) 0.2650(13) 0.8084(8) 0.022(4) Uiso 1 1 d
C1 C 0.70944(15) 0.96184(11) 0.87352(7) 0.0200(3) Uani 1 1 d
H1A H 0.688(2) 1.0285(16) 0.8624(10) 0.036(5) Uiso 1 1 d
H1B H 0.819(2) 0.9697(14) 0.8730(9) 0.033(5) Uiso 1 1 d
H1C H 0.6816(19) 0.9442(13) 0.9197(9) 0.026(4) Uiso 1 1 d
C30 C 0.90556(15) 0.21060(10) 0.85447(7) 0.0181(2) Uani 1 1 d
H30 H 0.8773(18) 0.2078(13) 0.9006(9) 0.022(4) Uiso 1 1 d
C22 C 0.68272(14) 0.67766(10) 0.92664(6) 0.0165(2) Uani 1 1 d
H22 H 0.6899(17) 0.6849(12) 0.8784(8) 0.018(4) Uiso 1 1 d
C24 C 0.66798(16) 0.56028(11) 0.94298(7) 0.0206(3) Uani 1 1 d
H24A H 0.6778(19) 0.5513(13) 0.9919(9) 0.025(4) Uiso 1 1 d
H24B H 0.749(2) 0.5312(14) 0.9253(9) 0.030(4) Uiso 1 1 d
H24C H 0.573(2) 0.5185(14) 0.9223(9) 0.026(4) Uiso 1 1 d
C31 C 1.03668(15) 0.17721(10) 0.84268(7) 0.0178(2) Uani 1 1 d
H31 H 1.0967(17) 0.1512(12) 0.8801(8) 0.019(4) Uiso 1 1 d
C49 C 0.83490(14) 0.66445(11) 0.71502(8) 0.0209(3) Uani 1 1 d
H49 H 0.8539(19) 0.7386(14) 0.7224(9) 0.026(4) Uiso 1 1 d
C48 C 0.84979(14) 0.59695(11) 0.76890(7) 0.0193(3) Uani 1 1 d
H48 H 0.8791(19) 0.6239(13) 0.8147(9) 0.026(4) Uiso 1 1 d
C34 C 0.81908(14) 0.28669(10) 0.59718(6) 0.0159(2) Uani 1 1 d
C51 C 0.76655(14) 0.51124(10) 0.63606(7) 0.0180(3) Uani 1 1 d
H51 H 0.7395(17) 0.4837(12) 0.5896(8) 0.019(4) Uiso 1 1 d
C20 C 0.30928(15) 0.80988(11) 0.97937(7) 0.0203(3) Uani 1 1 d
H20 H 0.2279(19) 0.8410(13) 0.9927(8) 0.023(4) Uiso 1 1 d
C36 C 0.98325(15) 0.33451(12) 0.50708(7) 0.0234(3) Uani 1 1 d
H36 H 1.063(2) 0.3844(14) 0.4916(9) 0.032(5) Uiso 1 1 d
C50 C 0.79230(15) 0.62050(11) 0.64822(7) 0.0209(3) Uani 1 1 d
H50 H 0.7831(18) 0.6660(13) 0.6101(9) 0.024(4) Uiso 1 1 d
C13 C 0.39396(15) 0.40227(10) 0.79759(7) 0.0191(3) Uani 1 1 d
H13A H 0.3266(18) 0.3582(13) 0.7624(8) 0.021(4) Uiso 1 1 d
H13B H 0.4817(19) 0.3703(13) 0.8092(8) 0.025(4) Uiso 1 1 d
C39 C 0.76290(16) 0.19094(11) 0.55867(7) 0.0221(3) Uani 1 1 d
H39 H 0.6844(19) 0.1415(14) 0.5732(9) 0.025(4) Uiso 1 1 d
C9 C 0.46842(17) 0.66727(12) 0.53416(7) 0.0224(3) Uani 1 1 d
H9A H 0.500(2) 0.6024(16) 0.5348(10) 0.037(5) Uiso 1 1 d
H9B H 0.529(2) 0.7148(16) 0.5074(10) 0.037(5) Uiso 1 1 d
H9C H 0.369(2) 0.6548(15) 0.5108(10) 0.035(5) Uiso 1 1 d
C27 C 0.12342(15) 0.88660(12) 0.85614(8) 0.0236(3) Uani 1 1 d
H27A H 0.0904(19) 0.8169(15) 0.8368(9) 0.028(4) Uiso 1 1 d
H27B H 0.0866(19) 0.9355(14) 0.8227(9) 0.028(4) Uiso 1 1 d
H27C H 0.0783(19) 0.8911(14) 0.8987(9) 0.028(4) Uiso 1 1 d
C44 C 0.31944(15) 0.25314(13) 0.61654(7) 0.0245(3) Uani 1 1 d
H44 H 0.247(2) 0.2908(14) 0.5944(9) 0.034(5) Uiso 1 1 d
C43 C 0.27645(16) 0.14830(13) 0.63272(8) 0.0293(3) Uani 1 1 d
H43 H 0.174(2) 0.1116(16) 0.6196(10) 0.041(5) Uiso 1 1 d
C26 C 0.34506(17) 1.02586(11) 0.90780(8) 0.0256(3) Uani 1 1 d
H26A H 0.294(2) 1.0284(15) 0.9488(10) 0.035(5) Uiso 1 1 d
H26B H 0.318(2) 1.0813(14) 0.8753(9) 0.031(4) Uiso 1 1 d
H26C H 0.455(2) 1.0441(15) 0.9226(9) 0.034(5) Uiso 1 1 d
C41 C 0.53165(16) 0.15126(11) 0.68319(8) 0.0269(3) Uani 1 1 d
H41 H 0.602(2) 0.1142(15) 0.7072(9) 0.035(5) Uiso 1 1 d
C38 C 0.81336(18) 0.16733(13) 0.49670(8) 0.0286(3) Uani 1 1 d
H38 H 0.772(2) 0.1023(15) 0.4735(10) 0.034(5) Uiso 1 1 d
C37 C 0.92362(17) 0.23939(13) 0.47035(7) 0.0282(3) Uani 1 1 d
H37 H 0.957(2) 0.2239(14) 0.4292(10) 0.033(5) Uiso 1 1 d
C23 C 0.82851(16) 0.74028(12) 0.96745(8) 0.0260(3) Uani 1 1 d
H23A H 0.843(2) 0.8154(16) 0.9601(9) 0.035(5) Uiso 1 1 d
H23B H 0.914(2) 0.7113(15) 0.9545(9) 0.035(5) Uiso 1 1 d
H23C H 0.825(2) 0.7339(15) 1.0177(10) 0.038(5) Uiso 1 1 d
C42 C 0.38282(17) 0.09783(13) 0.66705(9) 0.0329(3) Uani 1 1 d
H42 H 0.359(2) 0.0285(17) 0.6800(10) 0.042(5) Uiso 1 1 d
B1 B 0.76104(15) 0.31080(11) 0.67197(7) 0.0141(3) Uani 1 1 d

loop_
_atom_site_aniso_label
_atom_site_aniso_U_11
_atom_site_aniso_U_22
_atom_site_aniso_U_33
_atom_site_aniso_U_23
_atom_site_aniso_U_13
_atom_site_aniso_U_12
Fe1 0.01204(9) 0.01299(9) 0.01064(9) 0.00027(6) 0.00122(6) 0.00175(6)
O2 0.0200(4) 0.0206(5) 0.0193(4) 0.0058(4) -0.0002(4) 0.0038(4)
O1 0.0254(5) 0.0248(5) 0.0237(5) 0.0025(4) -0.0029(4) 0.0118(4)
N2 0.0148(5) 0.0142(5) 0.0142(5) 0.0028(4) 0.0030(4) 0.0051(4)
N3 0.0154(5) 0.0164(5) 0.0130(5) -0.0001(4) -0.0002(4) 0.0044(4)
N1 0.0124(5) 0.0132(5) 0.0126(5) 0.0006(4) 0.0008(4) 0.0033(4)
N4 0.0120(5) 0.0149(5) 0.0129(5) -0.0002(4) -0.0006(4) 0.0020(4)
N5 0.0151(5) 0.0164(5) 0.0144(5) -0.0017(4) 0.0005(4) 0.0020(4)
C7 0.0183(6) 0.0189(6) 0.0138(6) 0.0038(5) 0.0034(5) 0.0082(5)
C2 0.0127(5) 0.0132(5) 0.0167(6) 0.0009(5) 0.0007(4) 0.0036(4)
C8 0.0180(6) 0.0211(6) 0.0123(6) 0.0024(5) 0.0011(5) 0.0089(5)
C21 0.0155(6) 0.0149(6) 0.0151(6) -0.0015(5) 0.0008(5) 0.0018(5)
C3 0.0143(5) 0.0120(5) 0.0170(6) 0.0016(4) 0.0012(4) 0.0041(4)
C10 0.0185(6) 0.0178(6) 0.0146(6) -0.0022(5) -0.0022(5) 0.0024(5)
C47 0.0132(6) 0.0195(6) 0.0187(6) 0.0016(5) 0.0027(5) 0.0055(5)
C16 0.0140(5) 0.0127(5) 0.0118(5) -0.0013(4) 0.0009(4) -0.0006(4)
C32 0.0145(6) 0.0136(6) 0.0210(6) 0.0000(5) 0.0008(5) 0.0035(5)
C28 0.0144(5) 0.0114(5) 0.0164(6) 0.0001(4) 0.0011(4) 0.0021(4)
C17 0.0145(6) 0.0139(5) 0.0141(6) -0.0010(4) 0.0001(4) 0.0006(4)
C14 0.0156(6) 0.0195(6) 0.0173(6) 0.0017(5) 0.0009(5) 0.0008(5)
C33 0.0147(6) 0.0129(5) 0.0147(6) 0.0003(4) 0.0024(5) 0.0018(4)
C25 0.0182(6) 0.0178(6) 0.0167(6) -0.0003(5) 0.0026(5) 0.0065(5)
C4 0.0173(6) 0.0144(6) 0.0222(6) 0.0030(5) 0.0040(5) 0.0033(5)
C40 0.0140(6) 0.0192(6) 0.0172(6) -0.0029(5) 0.0027(5) 0.0046(5)
C11 0.0141(6) 0.0159(6) 0.0158(6) -0.0014(5) -0.0031(5) 0.0007(5)
C12 0.0129(5) 0.0174(6) 0.0167(6) 0.0008(5) -0.0004(5) 0.0040(5)
C46 0.0103(5) 0.0163(6) 0.0192(6) 0.0008(5) 0.0027(4) 0.0040(4)
C5 0.0216(6) 0.0193(6) 0.0250(7) 0.0084(5) 0.0101(5) 0.0047(5)
C15 0.0143(6) 0.0170(6) 0.0148(6) -0.0005(5) 0.0017(5) 0.0013(5)
C18 0.0222(6) 0.0190(6) 0.0146(6) 0.0027(5) 0.0012(5) 0.0040(5)
C19 0.0263(7) 0.0262(7) 0.0148(6) 0.0033(5) 0.0079(5) 0.0048(6)
C6 0.0246(7) 0.0223(6) 0.0164(6) 0.0066(5) 0.0074(5) 0.0087(5)
C35 0.0148(6) 0.0241(7) 0.0155(6) 0.0000(5) -0.0017(5) 0.0058(5)
C45 0.0175(6) 0.0248(7) 0.0142(6) -0.0008(5) 0.0033(5) 0.0071(5)
C29 0.0155(6) 0.0165(6) 0.0203(6) 0.0025(5) 0.0055(5) 0.0048(5)
C1 0.0207(6) 0.0176(6) 0.0187(6) -0.0016(5) 0.0016(5) -0.0027(5)
C30 0.0222(6) 0.0163(6) 0.0160(6) 0.0029(5) 0.0051(5) 0.0027(5)
C22 0.0162(6) 0.0192(6) 0.0146(6) 0.0025(5) 0.0012(5) 0.0050(5)
C24 0.0237(7) 0.0201(7) 0.0186(6) 0.0024(5) -0.0002(5) 0.0072(5)
C31 0.0203(6) 0.0141(6) 0.0180(6) 0.0022(5) -0.0020(5) 0.0036(5)
C49 0.0150(6) 0.0152(6) 0.0332(7) -0.0022(5) 0.0043(5) 0.0046(5)
C48 0.0134(6) 0.0223(6) 0.0226(7) -0.0058(5) 0.0021(5) 0.0053(5)
C34 0.0154(6) 0.0199(6) 0.0140(6) 0.0019(5) -0.0014(5) 0.0092(5)
C51 0.0169(6) 0.0196(6) 0.0180(6) 0.0010(5) 0.0013(5) 0.0055(5)
C20 0.0207(6) 0.0239(7) 0.0183(6) -0.0002(5) 0.0062(5) 0.0069(5)
C36 0.0192(6) 0.0350(8) 0.0174(6) 0.0048(6) 0.0027(5) 0.0083(6)
C50 0.0187(6) 0.0190(6) 0.0269(7) 0.0055(5) 0.0045(5) 0.0072(5)
C13 0.0184(6) 0.0178(6) 0.0207(6) 0.0016(5) -0.0001(5) 0.0048(5)
C39 0.0252(7) 0.0199(6) 0.0216(7) 0.0001(5) 0.0016(5) 0.0065(5)
C9 0.0264(7) 0.0288(7) 0.0130(6) -0.0008(5) 0.0022(5) 0.0085(6)
C27 0.0186(6) 0.0293(8) 0.0244(7) 0.0021(6) 0.0024(5) 0.0084(6)
C44 0.0153(6) 0.0402(8) 0.0194(6) -0.0034(6) 0.0014(5) 0.0098(6)
C43 0.0134(6) 0.0374(8) 0.0351(8) -0.0106(7) 0.0063(6) -0.0011(6)
C26 0.0301(8) 0.0191(7) 0.0278(7) -0.0035(6) -0.0016(6) 0.0095(6)
C41 0.0184(7) 0.0214(7) 0.0413(8) 0.0038(6) 0.0039(6) 0.0046(5)
C38 0.0355(8) 0.0281(8) 0.0224(7) -0.0077(6) 0.0003(6) 0.0100(6)
C37 0.0311(8) 0.0409(9) 0.0163(6) -0.0022(6) 0.0040(6) 0.0155(7)
C23 0.0179(7) 0.0255(7) 0.0323(8) 0.0003(6) -0.0024(6) 0.0025(6)
C42 0.0232(7) 0.0228(7) 0.0512(10) -0.0007(7) 0.0097(7) -0.0023(6)
B1 0.0127(6) 0.0152(6) 0.0147(6) 0.0014(5) 0.0015(5) 0.0042(5)

loop_
_atom_type_symbol
_atom_type_description
_atom_type_scat_dispersion_real
_atom_type_scat_dispersion_imag
_atom_type_scat_source
C C 0.0033 0.0016 'International Tables Vol C Tables 4.2.6.8 and 6.1.1.4'
H H 0.0000 0.0000 'International Tables Vol C Tables 4.2.6.8 and 6.1.1.4'
B B 0.0013 0.0007 'International Tables Vol C Tables 4.2.6.8 and 6.1.1.4'
Fe Fe 0.3463 0.8444 'International Tables Vol C Tables 4.2.6.8 and 6.1.1.4'
N N 0.0061 0.0033 'International Tables Vol C Tables 4.2.6.8 and 6.1.1.4'
O O 0.0106 0.0060 'International Tables Vol C Tables 4.2.6.8 and 6.1.1.4'

loop_
_geom_angle_atom_site_label_1
_geom_angle_atom_site_label_2
_geom_angle_atom_site_label_3
_geom_angle
N2 Fe1 N3 79.97(5)
N2 Fe1 N1 79.11(4)
N2 Fe1 N4 144.87(4)
N3 Fe1 N1 151.92(4)
N3 Fe1 N4 80.97(4)
N1 Fe1 N4 106.38(4)
N5 Fe1 N2 107.62(5)
N5 Fe1 N3 100.04(5)
N5 Fe1 N1 104.00(4)
N5 Fe1 N4 104.59(5)
C13 O2 C14 109.64(9)
C7 N2 Fe1 118.61(9)
C3 N2 Fe1 120.89(8)
C3 N2 C7 120.48(11)
C8 N3 Fe1 118.57(9)
C8 N3 C10 122.99(11)
C10 N3 Fe1 118.42(8)
C2 N1 Fe1 113.92(8)
C2 N1 C16 118.80(10)
C16 N1 Fe1 125.88(8)
C11 N4 Fe1 102.62(7)
C12 N4 Fe1 109.40(7)
C12 N4 C11 111.51(9)
C15 N4 Fe1 114.37(7)
C15 N4 C11 110.50(9)
C15 N4 C12 108.41(9)
O1 N5 Fe1 154.41(10)
N2 C7 C8 110.24(11)
N2 C7 C6 119.94(12)
C6 C7 C8 129.56(12)
N1 C2 C3 113.97(11)
N1 C2 C1 125.27(11)
C3 C2 C1 120.74(11)
N3 C8 C7 111.51(11)
N3 C8 C9 123.32(12)
C7 C8 C9 125.00(12)
C16 C21 C25 122.57(11)
C20 C21 C16 117.79(11)
C20 C21 C25 119.53(11)
N2 C3 C2 110.88(10)
N2 C3 C4 120.88(11)
C4 C3 C2 128.21(12)
N3 C10 H10A 108.2(10)
N3 C10 H10B 110.2(10)
N3 C10 C11 106.89(10)
H10A C10 H10B 108.4(14)
C11 C10 H10A 112.1(10)
C11 C10 H10B 111.0(10)
C46 C47 H47 119.9(9)
C48 C47 H47 117.1(9)
C48 C47 C46 123.00(12)
C21 C16 N1 118.77(10)
C17 C16 N1 119.76(10)
C17 C16 C21 121.43(11)
C33 C32 H32 120.1(9)
C31 C32 H32 119.7(9)
C31 C32 C33 120.10(11)
C33 C28 B1 122.85(11)
C29 C28 C33 115.12(11)
C29 C28 B1 121.98(11)
C16 C17 C22 122.63(11)
C18 C17 C16 118.25(11)
C18 C17 C22 119.08(11)
O2 C14 H14A 107.0(9)
O2 C14 H14B 109.1(9)
O2 C14 C15 110.27(10)
H14A C14 H14B 109.0(13)
C15 C14 H14A 109.0(9)
C15 C14 H14B 112.4(9)
C32 C33 C28 122.74(11)
C32 C33 H33 118.3(9)
C28 C33 H33 119.0(9)
C21 C25 H25 109.4(9)
C21 C25 C27 112.53(11)
C21 C25 C26 110.00(11)
C27 C25 H25 108.7(9)
C27 C25 C26 110.28(11)
C26 C25 H25 105.8(9)
C3 C4 H4 120.7(10)
C3 C4 C5 118.95(12)
C5 C4 H4 120.4(10)
C45 C40 C41 115.16(12)
C45 C40 B1 122.11(11)
C41 C40 B1 122.21(11)
N4 C11 C10 109.43(10)
N4 C11 H11A 106.0(9)
N4 C11 H11B 112.6(9)
C10 C11 H11A 110.5(9)
C10 C11 H11B 109.0(9)
H11A C11 H11B 109.4(13)
N4 C12 H12A 107.1(9)
N4 C12 H12B 109.8(9)
N4 C12 C13 112.89(10)
H12A C12 H12B 108.2(13)
C13 C12 H12A 108.2(9)
C13 C12 H12B 110.4(9)
C47 C46 C51 114.46(11)
C47 C46 B1 123.77(11)
C51 C46 B1 121.77(11)
C4 C5 H5 119.4(10)
C6 C5 C4 120.07(12)
C6 C5 H5 120.5(10)
N4 C15 C14 112.77(10)
N4 C15 H15A 107.6(9)
N4 C15 H15B 106.8(9)
C14 C15 H15A 110.7(9)
C14 C15 H15B 109.2(9)
H15A C15 H15B 109.7(12)
C17 C18 H18 119.2(10)
C19 C18 C17 121.03(12)
C19 C18 H18 119.7(10)
C18 C19 H19 120.3(10)
C20 C19 C18 119.86(12)
C20 C19 H19 119.9(11)
C7 C6 H6 119.8(11)
C5 C6 C7 119.53(12)
C5 C6 H6 120.6(11)
C34 C35 H35 119.0(9)
C36 C35 H35 118.0(9)
C36 C35 C34 123.02(13)
C40 C45 H45 118.7(10)
C44 C45 C40 122.81(13)
C44 C45 H45 118.4(10)
C28 C29 H29 118.2(10)
C30 C29 C28 122.87(12)
C30 C29 H29 118.9(10)
C2 C1 H1A 108.9(12)
C2 C1 H1B 110.1(11)
C2 C1 H1C 112.0(10)
H1A C1 H1B 104.9(16)
H1A C1 H1C 109.5(15)
H1B C1 H1C 111.2(14)
C29 C30 H30 121.1(10)
C31 C30 C29 120.05(12)
C31 C30 H30 118.9(10)
C17 C22 H22 107.9(9)
C17 C22 C24 112.48(11)
C17 C22 C23 110.57(11)
C24 C22 H22 108.9(9)
C23 C22 H22 108.1(10)
C23 C22 C24 108.76(11)
C22 C24 H24A 111.2(10)
C22 C24 H24B 110.1(10)
C22 C24 H24C 112.0(10)
H24A C24 H24B 106.8(14)
H24A C24 H24C 108.5(14)
H24B C24 H24C 108.1(14)
C32 C31 C30 119.05(12)
C32 C31 H31 121.0(9)
C30 C31 H31 119.9(9)
C48 C49 H49 122.1(10)
C48 C49 C50 118.41(12)
C50 C49 H49 119.5(10)
C47 C48 H48 118.7(10)
C49 C48 C47 120.53(12)
C49 C48 H48 120.7(10)
C35 C34 B1 123.30(11)
C39 C34 C35 115.05(12)
C39 C34 B1 121.57(11)
C46 C51 H51 118.4(10)
C50 C51 C46 123.15(12)
C50 C51 H51 118.4(10)
C21 C20 H20 118.9(10)
C19 C20 C21 121.46(12)
C19 C20 H20 119.7(10)
C35 C36 H36 119.1(11)
C37 C36 C35 120.02(13)
C37 C36 H36 120.8(11)
C49 C50 C51 120.40(12)
C49 C50 H50 119.7(10)
C51 C50 H50 119.9(10)
O2 C13 C12 111.19(10)
O2 C13 H13A 109.4(10)
O2 C13 H13B 106.6(10)
C12 C13 H13A 111.6(10)
C12 C13 H13B 109.6(10)
H13A C13 H13B 108.3(14)
C34 C39 H39 119.8(10)
C38 C39 C34 122.69(14)
C38 C39 H39 117.4(10)
C8 C9 H9A 110.3(12)
C8 C9 H9B 112.5(12)
C8 C9 H9C 110.3(11)
H9A C9 H9B 109.0(16)
H9A C9 H9C 107.4(16)
H9B C9 H9C 107.2(16)
C25 C27 H27A 111.5(11)
C25 C27 H27B 110.2(10)
C25 C27 H27C 110.1(10)
H27A C27 H27B 107.9(14)
H27A C27 H27C 107.7(15)
H27B C27 H27C 109.4(14)
C45 C44 H44 119.2(11)
C43 C44 C45 120.07(13)
C43 C44 H44 120.7(11)
C44 C43 H43 120.0(12)
C42 C43 C44 118.93(13)
C42 C43 H43 121.1(12)
C25 C26 H26A 109.1(11)
C25 C26 H26B 110.2(10)
C25 C26 H26C 112.4(11)
H26A C26 H26B 109.2(15)
H26A C26 H26C 108.3(15)
H26B C26 H26C 107.6(15)
C40 C41 H41 119.4(11)
C42 C41 C40 122.77(14)
C42 C41 H41 117.9(11)
C39 C38 H38 118.6(11)
C37 C38 C39 120.42(14)
C37 C38 H38 120.9(11)
C36 C37 C38 118.79(13)
C36 C37 H37 120.6(11)
C38 C37 H37 120.6(11)
C22 C23 H23A 112.6(11)
C22 C23 H23B 108.8(11)
C22 C23 H23C 110.1(11)
H23A C23 H23B 110.7(15)
H23A C23 H23C 105.2(15)
H23B C23 H23C 109.4(15)
C43 C42 C41 120.16(15)
C43 C42 H42 122.2(13)
C41 C42 H42 117.6(13)
C28 B1 C40 110.81(10)
C28 B1 C46 109.45(10)
C28 B1 C34 108.47(9)
C40 B1 C46 110.33(10)
C40 B1 C34 107.02(10)
C46 B1 C34 110.72(10)

loop_
_geom_bond_atom_site_label_1
_geom_bond_atom_site_label_2
_geom_bond_distance
Fe1 N2 1.8363(10)
Fe1 N3 1.8937(10)
Fe1 N1 2.0351(10)
Fe1 N4 2.0760(10)
Fe1 N5 1.6789(11)
O2 C14 1.4295(15)
O2 C13 1.4293(16)
O1 N5 1.1828(14)
N2 C7 1.3745(16)
N2 C3 1.3654(16)
N3 C8 1.3125(16)
N3 C10 1.4654(16)
N1 C2 1.3136(16)
N1 C16 1.4495(15)
N4 C11 1.5036(15)
N4 C12 1.5005(15)
N4 C15 1.4948(15)
C7 C8 1.4396(19)
C7 C6 1.3962(18)
C2 C3 1.4462(17)
C2 C1 1.4974(18)
C8 C9 1.4918(17)
C21 C16 1.4117(17)
C21 C25 1.5216(17)
C21 C20 1.3948(18)
C3 C4 1.3885(18)
C10 H10A 0.977(17)
C10 H10B 0.971(17)
C10 C11 1.5233(18)
C47 H47 0.947(16)
C47 C46 1.4061(18)
C47 C48 1.3971(18)
C16 C17 1.4084(17)
C32 H32 0.970(17)
C32 C33 1.3989(17)
C32 C31 1.3853(18)
C28 C33 1.4073(17)
C28 C29 1.4071(17)
C28 B1 1.6407(17)
C17 C18 1.3946(17)
C17 C22 1.5249(17)
C14 H14A 0.979(16)
C14 H14B 0.957(16)
C14 C15 1.5202(17)
C33 H33 0.939(15)
C25 H25 0.950(15)
C25 C27 1.5330(18)
C25 C26 1.5401(18)
C4 H4 0.930(18)
C4 C5 1.3984(19)
C40 C45 1.4015(18)
C40 C41 1.4021(19)
C40 B1 1.6477(18)
C11 H11A 0.960(15)
C11 H11B 0.964(16)
C12 H12A 0.957(16)
C12 H12B 0.975(16)
C12 C13 1.5234(18)
C46 C51 1.4114(17)
C46 B1 1.6561(18)
C5 H5 0.938(17)
C5 C6 1.387(2)
C15 H15A 0.942(16)
C15 H15B 0.958(15)
C18 H18 0.947(17)
C18 C19 1.3882(19)
C19 H19 0.945(18)
C19 C20 1.3859(19)
C6 H6 0.933(18)
C35 H35 0.946(16)
C35 C34 1.4052(18)
C35 C36 1.3975(18)
C45 H45 0.966(17)
C45 C44 1.3953(19)
C29 H29 0.944(17)
C29 C30 1.3932(18)
C1 H1A 0.94(2)
C1 H1B 0.988(19)
C1 H1C 0.985(17)
C30 H30 0.966(16)
C30 C31 1.3926(18)
C22 H22 0.957(16)
C22 C24 1.5360(18)
C22 C23 1.5349(18)
C24 H24A 0.958(17)
C24 H24B 0.987(18)
C24 H24C 0.966(18)
C31 H31 0.962(16)
C49 H49 0.943(18)
C49 C48 1.388(2)
C49 C50 1.389(2)
C48 H48 0.939(18)
C34 C39 1.4049(19)
C34 B1 1.6573(18)
C51 H51 0.951(16)
C51 C50 1.3928(19)
C20 H20 0.971(17)
C36 H36 0.961(19)
C36 C37 1.387(2)
C50 H50 0.961(17)
C13 H13A 0.958(17)
C13 H13B 0.975(17)
C39 H39 0.940(18)
C39 C38 1.395(2)
C9 H9A 0.94(2)
C9 H9B 0.95(2)
C9 H9C 0.95(2)
C27 H27A 0.946(19)
C27 H27B 0.990(18)
C27 H27C 0.977(18)
C44 H44 0.957(19)
C44 C43 1.387(2)
C43 H43 0.96(2)
C43 C42 1.384(2)
C26 H26A 0.978(19)
C26 H26B 1.009(18)
C26 H26C 0.990(19)
C41 H41 0.953(19)
C41 C42 1.396(2)
C38 H38 0.933(19)
C38 C37 1.389(2)
C37 H37 0.927(19)
C23 H23A 0.97(2)
C23 H23B 0.989(19)
C23 H23C 0.99(2)
C42 H42 0.93(2)
